data_7248018
loop_
_publ_author_name
'Medvedev, Alexander G.'
'Medved'ko, Aleksei V.'
'Vener, Mikhail V.'
'Churakov, Andrei V.'
'Prikhodchenko, Petr V.'
'Vatsadze, Sergey Z.'

_publ_section_title
;
 Dioxygen-halogen bonding exemplified by crystalline peroxosolvates of
 <i>N</i>,<i>N</i>'-bis(haloacetyl) bispidines.
;
_journal_issue 6
_journal_name_full 'Physical chemistry chemical physics : PCCP'
_journal_page_first 5195
_journal_page_last 5206
_journal_paper_doi 10.1039/d3cp05834d
_journal_volume 26
_journal_year 2024
_chemical_formula_moiety 'C13 H20 Br2 N2 O2, H2 O2'
_chemical_formula_sum 'C13 H22 Br2 N2 O4'
_chemical_formula_weight 430.14
_space_group_crystal_system monoclinic
_space_group_IT_number 14
_space_group_name_Hall '-P 2ybc'
_space_group_name_H-M_alt 'P 1 21/c 1'
_atom_sites_solution_hydrogens mixed
_atom_sites_solution_primary direct
_atom_sites_solution_secondary difmap
_audit_creation_method SHELXL-2019/3
_audit_update_record
;
2023-08-17 deposited with the CCDC.	2024-01-10 downloaded from the CCDC.
;
_cell_angle_alpha 90
_cell_angle_beta 90.248(2)
_cell_angle_gamma 90
_cell_formula_units_Z 8
_cell_length_a 15.8307(10)
_cell_length_b 7.7891(5)
_cell_length_c 26.3237(17)
_cell_measurement_reflns_used 8653
_cell_measurement_temperature 100(2)
_cell_measurement_theta_max 27.544
_cell_measurement_theta_min 2.573
_cell_volume 3245.9(4)
_computing_cell_refinement 'SAINT (Bruker, 2018)'
_computing_data_collection '<i>APEX3</i> (Bruker, 2018)'
_computing_data_reduction 'SAINT (Bruker, 2018)'
_computing_structure_refinement 'SHELXL-2019/2 (Sheldrick, 2019)'
_computing_structure_solution 'SHELXT (Sheldrick, 2016)'
_diffrn_ambient_temperature 100(2)
_diffrn_measured_fraction_theta_full 1.000
_diffrn_measured_fraction_theta_max 1.000
_diffrn_measurement_device_type 'Bruker D8 Venture'
_diffrn_measurement_method \w
_diffrn_radiation_type MoK\a
_diffrn_radiation_wavelength 0.71073
_diffrn_reflns_av_R_equivalents 0.0582
_diffrn_reflns_av_unetI/netI 0.0399
_diffrn_reflns_Laue_measured_fraction_full 1.000
_diffrn_reflns_Laue_measured_fraction_max 1.000
_diffrn_reflns_limit_h_max 18
_diffrn_reflns_limit_h_min -18
_diffrn_reflns_limit_k_max 9
_diffrn_reflns_limit_k_min -9
_diffrn_reflns_limit_l_max 31
_diffrn_reflns_limit_l_min -31
_diffrn_reflns_number 35478
_diffrn_reflns_point_group_measured_fraction_full 1.000
_diffrn_reflns_point_group_measured_fraction_max 1.000
_diffrn_reflns_theta_full 25.147
_diffrn_reflns_theta_max 25.147
_diffrn_reflns_theta_min 2.008
_exptl_absorpt_coefficient_mu 5.011
_exptl_absorpt_correction_T_max 0.7461
_exptl_absorpt_correction_T_min 0.5908
_exptl_absorpt_correction_type multi-scan
_exptl_absorpt_process_details 'SADABS (Bruker, 2018)'
_exptl_crystal_colour colorless
_exptl_crystal_density_diffrn 1.760
_exptl_crystal_description prism
_exptl_crystal_F_000 1728
_exptl_crystal_size_max 0.200
_exptl_crystal_size_mid 0.100
_exptl_crystal_size_min 0.100
_refine_diff_density_max 2.548
_refine_diff_density_min -1.821
_refine_diff_density_rms 0.112
_refine_ls_extinction_method none
_refine_ls_goodness_of_fit_ref 1.033
_refine_ls_hydrogen_treatment mixed
_refine_ls_matrix_type full
_refine_ls_number_parameters 405
_refine_ls_number_reflns 5811
_refine_ls_number_restraints 5
_refine_ls_restrained_S_all 1.033
_refine_ls_R_factor_all 0.0558
_refine_ls_R_factor_gt 0.0405
_refine_ls_shift/su_max 0.002
_refine_ls_shift/su_mean 0.000
_refine_ls_structure_factor_coef Fsqd
_refine_ls_weighting_details 'w=1/[\s^2^(Fo^2^)+(0.0325P)^2^+14.1060P] where P=(Fo^2^+2Fc^2^)/3'
_refine_ls_weighting_scheme calc
_refine_ls_wR_factor_gt 0.0879
_refine_ls_wR_factor_ref 0.0942
_reflns_Friedel_coverage 0.000
_reflns_number_gt 4704
_reflns_number_total 5811
_reflns_threshold_expression 'I > 2\s(I)'
_cod_data_source_file d3cp05834d3.cif
_cod_data_source_block b
_cod_depositor_comments 'Adding full bibliography for 7248018--7248021.cif.'
_cod_original_sg_symbol_H-M 'P 21/c'
_cod_database_code 7248018
_shelx_shelxl_version_number 2019/3
_shelx_space_group_comment
;
The symmetry employed for this shelxl refinement is uniquely defined
by the following loop, which should always be used as a source of
symmetry information in preference to the above space-group names.
They are only intended as comments.
;
_shelx_estimated_absorpt_t_min 0.434
_shelx_estimated_absorpt_t_max 0.634

loop_
_space_group_symop_operation_xyz
'x, y, z'
'-x, y+1/2, -z+1/2'
'-x, -y, -z'
'x, -y-1/2, z-1/2'

loop_
_atom_site_label
_atom_site_type_symbol
_atom_site_fract_x
_atom_site_fract_y
_atom_site_fract_z
_atom_site_U_iso_or_equiv
_atom_site_adp_type
_atom_site_occupancy
_atom_site_site_symmetry_order
_atom_site_calc_flag
_atom_site_refinement_flags_posn
_atom_site_refinement_flags_adp
_atom_site_refinement_flags_occupancy
_atom_site_disorder_assembly
_atom_site_disorder_group
Br1 Br 0.89583(3) -0.46352(6) 0.53588(2) 0.02092(12) Uani 1 1 d . . . . .
Br2 Br 0.88360(3) 0.41005(7) 0.37386(2) 0.02753(14) Uani 1 1 d . . . . .
N1 N 0.7874(2) -0.0797(5) 0.51158(14) 0.0135(8) Uani 1 1 d . . . . .
N2 N 0.7591(2) 0.0857(5) 0.41804(14) 0.0153(8) Uani 1 1 d . . . . .
C1 C 0.9065(3) -0.2695(6) 0.48958(18) 0.0192(10) Uani 1 1 d . . . . .
H1A H 0.966790 -0.250546 0.481374 0.023 Uiso 1 1 calc R U . . .
H1B H 0.875835 -0.294107 0.457560 0.023 Uiso 1 1 calc R U . . .
C2 C 0.8704(3) -0.1103(6) 0.51420(16) 0.0152(9) Uani 1 1 d . . . . .
C3 C 0.7241(3) -0.2014(6) 0.49259(17) 0.0156(9) Uani 1 1 d . . . . .
H3A H 0.695288 -0.255136 0.521883 0.019 Uiso 1 1 calc R U . . .
H3B H 0.753025 -0.293511 0.473494 0.019 Uiso 1 1 calc R U . . .
C4 C 0.6577(3) -0.1183(6) 0.45815(17) 0.0161(10) Uani 1 1 d . . . . .
C5 C 0.5908(3) -0.2519(6) 0.44492(18) 0.0206(10) Uani 1 1 d . . . . .
H5A H 0.550089 -0.202329 0.420872 0.031 Uiso 1 1 calc R U . . .
H5B H 0.561279 -0.286929 0.475892 0.031 Uiso 1 1 calc R U . . .
H5C H 0.617831 -0.352143 0.429489 0.031 Uiso 1 1 calc R U . . .
C6 C 0.6966(3) -0.0509(6) 0.40848(17) 0.0179(10) Uani 1 1 d . . . . .
H6A H 0.724290 -0.147016 0.390405 0.021 Uiso 1 1 calc R U . . .
H6B H 0.651129 -0.005698 0.386301 0.021 Uiso 1 1 calc R U . . .
C7 C 0.6189(3) 0.0335(6) 0.48673(17) 0.0151(9) Uani 1 1 d . . . . .
H7A H 0.574391 0.087471 0.465597 0.018 Uiso 1 1 calc R U . . .
H7B H 0.592746 -0.007404 0.518598 0.018 Uiso 1 1 calc R U . . .
C8 C 0.6876(3) 0.1648(6) 0.49889(16) 0.0133(9) Uani 1 1 d . . . . .
C9 C 0.6517(3) 0.3203(6) 0.52666(18) 0.0180(10) Uani 1 1 d . . . . .
H9A H 0.697206 0.402151 0.533818 0.027 Uiso 1 1 calc R U . . .
H9B H 0.626107 0.283066 0.558655 0.027 Uiso 1 1 calc R U . . .
H9C H 0.608668 0.375444 0.505329 0.027 Uiso 1 1 calc R U . . .
C10 C 0.7275(3) 0.2279(6) 0.44923(17) 0.0153(9) Uani 1 1 d . . . . .
H10A H 0.684891 0.293266 0.429540 0.018 Uiso 1 1 calc R U . . .
H10B H 0.774796 0.306624 0.457319 0.018 Uiso 1 1 calc R U . . .
C11 C 0.7531(3) 0.0790(5) 0.53385(16) 0.0140(9) Uani 1 1 d . . . . .
H11A H 0.799996 0.160271 0.540367 0.017 Uiso 1 1 calc R U . . .
H11B H 0.726437 0.051754 0.566825 0.017 Uiso 1 1 calc R U . . .
C12 C 0.8391(3) 0.0660(6) 0.40242(16) 0.0166(10) Uani 1 1 d . . . . .
C13 C 0.9035(3) 0.2047(6) 0.41458(18) 0.0205(10) Uani 1 1 d . . . . .
H13A H 0.961030 0.160564 0.407798 0.025 Uiso 1 1 calc R U . . .
H13B H 0.900185 0.234433 0.451081 0.025 Uiso 1 1 calc R U . . .
O1 O 0.9205(2) -0.0109(4) 0.53549(13) 0.0253(8) Uani 1 1 d . . . . .
O2 O 0.8624(2) -0.0639(4) 0.37919(12) 0.0231(8) Uani 1 1 d . . . . .
Br3 Br 0.64569(4) 0.99894(7) 0.82491(2) 0.04115(18) Uani 1 1 d . . . . .
Br4 Br 0.52290(3) 0.69282(7) 0.59065(2) 0.03177(15) Uani 1 1 d . . . . .
N3 N 0.7111(2) 0.6275(4) 0.76177(13) 0.0122(8) Uani 1 1 d . . . . .
N4 N 0.7493(2) 0.6106(5) 0.65661(13) 0.0134(8) Uani 1 1 d . . . . .
C14 C 0.6164(3) 0.8781(6) 0.76313(19) 0.0216(11) Uani 1 1 d . . . . .
H14A H 0.555862 0.897323 0.755354 0.026 Uiso 1 1 calc R U . . .
H14B H 0.649798 0.925249 0.734664 0.026 Uiso 1 1 calc R U . . .
C15 C 0.6325(3) 0.6887(6) 0.76730(16) 0.0144(9) Uani 1 1 d . . . . .
C16 C 0.7880(3) 0.7333(5) 0.76275(17) 0.0137(9) Uani 1 1 d . . . . .
H16A H 0.813106 0.728352 0.797228 0.016 Uiso 1 1 calc R U . . .
H16B H 0.772320 0.854209 0.755884 0.016 Uiso 1 1 calc R U . . .
C17 C 0.8548(3) 0.6769(5) 0.72395(17) 0.0126(9) Uani 1 1 d . . . . .
C18 C 0.9360(3) 0.7783(6) 0.73373(18) 0.0182(10) Uani 1 1 d . . . . .
H18A H 0.954763 0.759533 0.768817 0.027 Uiso 1 1 calc R U . . .
H18B H 0.925224 0.900844 0.728342 0.027 Uiso 1 1 calc R U . . .
H18C H 0.979960 0.739399 0.710309 0.027 Uiso 1 1 calc R U . . .
C19 C 0.8260(3) 0.7093(6) 0.66931(17) 0.0155(9) Uani 1 1 d . . . . .
H19A H 0.814436 0.833221 0.664704 0.019 Uiso 1 1 calc R U . . .
H19B H 0.871836 0.676745 0.645753 0.019 Uiso 1 1 calc R U . . .
C20 C 0.8708(3) 0.4835(5) 0.73037(17) 0.0142(9) Uani 1 1 d . . . . .
H20A H 0.914109 0.444953 0.705889 0.017 Uiso 1 1 calc R U . . .
H20B H 0.891803 0.459708 0.765132 0.017 Uiso 1 1 calc R U . . .
C21 C 0.7886(3) 0.3866(5) 0.72109(16) 0.0128(9) Uani 1 1 d . . . . .
C22 C 0.8020(3) 0.1930(5) 0.72494(17) 0.0164(10) Uani 1 1 d . . . . .
H22A H 0.749258 0.133633 0.716285 0.025 Uiso 1 1 calc R U . . .
H22B H 0.818835 0.163164 0.759696 0.025 Uiso 1 1 calc R U . . .
H22C H 0.846392 0.157871 0.701297 0.025 Uiso 1 1 calc R U . . .
C23 C 0.7577(3) 0.4247(6) 0.66683(17) 0.0145(9) Uani 1 1 d . . . . .
H23A H 0.798(3) 0.380(6) 0.6437(18) 0.017 Uiso 1 1 d . U . . .
H23B H 0.706(3) 0.368(6) 0.6613(16) 0.012(12) Uiso 1 1 d . . . . .
C24 C 0.7244(3) 0.4404(5) 0.76127(17) 0.0124(9) Uani 1 1 d . . . . .
H24A H 0.669887 0.382375 0.754369 0.015 Uiso 1 1 calc R U . . .
H24B H 0.744524 0.402942 0.795151 0.015 Uiso 1 1 calc R U . . .
C25 C 0.6779(3) 0.6935(6) 0.64545(16) 0.0140(9) Uani 1 1 d . . . . .
C26 C 0.5981(3) 0.5859(6) 0.63882(18) 0.0208(11) Uani 1 1 d . . . . .
H26A H 0.569287 0.573861 0.671947 0.025 Uiso 1 1 calc R U . . .
H26B H 0.613378 0.469635 0.626732 0.025 Uiso 1 1 calc R U . . .
O3 O 0.57044(19) 0.5917(4) 0.77247(13) 0.0226(8) Uani 1 1 d . . . . .
O4 O 0.67510(19) 0.8522(4) 0.64187(12) 0.0193(7) Uani 1 1 d . . . . .
O5 O 0.4258(2) 0.6386(5) 0.86348(13) 0.0296(8) Uani 1 1 d D . . . .
H5 H 0.403(3) 0.541(4) 0.859(2) 0.045(19) Uiso 1 1 d D . . . .
O6 O 0.4209(2) 0.6977(4) 0.81093(13) 0.0213(7) Uani 1 1 d D . . . .
H6 H 0.4718(14) 0.676(8) 0.803(2) 0.044(18) Uiso 1 1 d D . . . .
O7 O 0.9744(3) 0.1193(6) 0.65069(16) 0.0287(9) Uani 0.796(6) 1 d D . P A 1
H7 H 1.0251(17) 0.090(9) 0.645(3) 0.043 Uiso 0.796(6) 1 d D U P A 1
O8 O 0.9416(3) 0.2282(6) 0.60975(18) 0.0287(9) Uani 0.796(6) 1 d D . P A 1
H8 H 0.926(4) 0.175(8) 0.5832(16) 0.043 Uiso 0.796(6) 1 d D U P A 1
O9 O 0.9776(12) 0.234(2) 0.6285(7) 0.0287(9) Uani 0.204(6) 1 d D . P A 2
H9 H 1.025056 0.183967 0.626293 0.043 Uiso 0.204(6) 1 d R U P A 2
O10 O 0.9272(11) 0.079(2) 0.6298(7) 0.0287(9) Uani 0.204(6) 1 d D . P A 2
H10 H 0.925023 0.049686 0.598732 0.043 Uiso 0.204(6) 1 d R U P A 2

loop_
_atom_site_aniso_label
_atom_site_aniso_U_11
_atom_site_aniso_U_22
_atom_site_aniso_U_33
_atom_site_aniso_U_23
_atom_site_aniso_U_13
_atom_site_aniso_U_12
Br1 0.0239(3) 0.0174(2) 0.0215(3) 0.00163(19) 0.00242(19) 0.00610(19)
Br2 0.0345(3) 0.0260(3) 0.0221(3) 0.0046(2) 0.0033(2) -0.0082(2)
N1 0.0107(18) 0.0112(18) 0.019(2) -0.0010(15) -0.0045(15) 0.0015(15)
N2 0.0134(19) 0.017(2) 0.0156(19) -0.0004(16) 0.0018(15) -0.0015(16)
C1 0.017(2) 0.019(2) 0.021(2) 0.001(2) 0.0004(19) 0.0039(19)
C2 0.015(2) 0.016(2) 0.014(2) -0.0003(19) 0.0000(18) 0.0035(19)
C3 0.014(2) 0.012(2) 0.021(2) 0.0004(19) -0.0025(18) -0.0009(18)
C4 0.012(2) 0.017(2) 0.019(2) -0.0016(19) -0.0021(18) -0.0011(18)
C5 0.015(2) 0.027(3) 0.020(2) -0.001(2) -0.0007(19) -0.006(2)
C6 0.014(2) 0.022(2) 0.018(2) -0.003(2) -0.0002(18) -0.0024(19)
C7 0.010(2) 0.019(2) 0.016(2) 0.0064(19) -0.0001(17) -0.0008(18)
C8 0.011(2) 0.013(2) 0.016(2) 0.0014(18) 0.0013(17) 0.0033(18)
C9 0.017(2) 0.014(2) 0.023(3) 0.004(2) 0.0061(19) 0.0055(19)
C10 0.012(2) 0.014(2) 0.019(2) 0.0012(19) 0.0015(18) -0.0012(18)
C11 0.014(2) 0.012(2) 0.015(2) -0.0037(18) -0.0016(18) 0.0050(18)
C12 0.017(2) 0.022(3) 0.011(2) 0.0039(19) -0.0007(18) 0.000(2)
C13 0.019(2) 0.026(3) 0.016(2) 0.001(2) -0.0005(19) 0.002(2)
O1 0.0142(17) 0.0249(19) 0.037(2) -0.0122(16) -0.0029(15) -0.0002(14)
O2 0.0179(17) 0.0271(19) 0.0244(18) -0.0088(15) 0.0009(14) -0.0025(15)
Br3 0.0770(5) 0.0183(3) 0.0284(3) -0.0073(2) 0.0255(3) -0.0035(3)
Br4 0.0208(3) 0.0367(3) 0.0377(3) 0.0198(2) -0.0123(2) -0.0078(2)
N3 0.0133(19) 0.0093(18) 0.0139(19) -0.0006(15) 0.0029(15) 0.0024(15)
N4 0.0155(19) 0.0113(18) 0.0134(19) 0.0024(15) -0.0008(15) -0.0018(15)
C14 0.020(2) 0.014(2) 0.031(3) 0.002(2) 0.010(2) 0.002(2)
C15 0.015(2) 0.017(2) 0.012(2) -0.0004(18) 0.0037(17) 0.0019(19)
C16 0.016(2) 0.008(2) 0.018(2) 0.0004(18) -0.0002(18) -0.0022(18)
C17 0.008(2) 0.008(2) 0.022(2) 0.0012(18) -0.0017(17) -0.0005(17)
C18 0.011(2) 0.018(2) 0.025(3) 0.004(2) -0.0016(19) -0.0015(19)
C19 0.016(2) 0.013(2) 0.018(2) 0.0008(18) 0.0029(18) -0.0011(18)
C20 0.009(2) 0.014(2) 0.020(2) 0.0036(19) -0.0021(18) -0.0001(17)
C21 0.011(2) 0.010(2) 0.017(2) 0.0031(18) 0.0035(17) 0.0001(17)
C22 0.016(2) 0.012(2) 0.021(2) 0.0013(19) 0.0035(19) 0.0033(18)
C23 0.017(2) 0.009(2) 0.017(2) 0.0012(18) 0.0009(19) -0.0004(19)
C24 0.013(2) 0.006(2) 0.018(2) 0.0016(17) 0.0023(18) 0.0005(17)
C25 0.017(2) 0.016(2) 0.008(2) 0.0015(18) 0.0012(17) -0.0009(19)
C26 0.017(2) 0.020(2) 0.025(3) 0.007(2) -0.012(2) -0.002(2)
O3 0.0126(16) 0.0161(17) 0.039(2) -0.0003(15) 0.0088(14) -0.0006(14)
O4 0.0175(17) 0.0126(17) 0.0277(19) 0.0015(14) -0.0019(14) 0.0003(13)
O5 0.036(2) 0.032(2) 0.0214(19) -0.0078(16) 0.0040(16) -0.0156(18)
O6 0.0155(17) 0.0192(18) 0.0294(19) -0.0013(15) 0.0043(14) 0.0031(14)
O7 0.028(2) 0.0379(19) 0.0205(19) -0.0013(15) -0.0022(14) 0.0092(17)
O8 0.028(2) 0.0379(19) 0.0205(19) -0.0013(15) -0.0022(14) 0.0092(17)
O9 0.028(2) 0.0379(19) 0.0205(19) -0.0013(15) -0.0022(14) 0.0092(17)
O10 0.028(2) 0.0379(19) 0.0205(19) -0.0013(15) -0.0022(14) 0.0092(17)

loop_
_atom_type_symbol
_atom_type_description
_atom_type_scat_dispersion_real
_atom_type_scat_dispersion_imag
_atom_type_scat_source
C C 0.0033 0.0016 'International Tables Vol C Tables 4.2.6.8 and 6.1.1.4'
H H 0.0000 0.0000 'International Tables Vol C Tables 4.2.6.8 and 6.1.1.4'
Br Br -0.2901 2.4595 'International Tables Vol C Tables 4.2.6.8 and 6.1.1.4'
N N 0.0061 0.0033 'International Tables Vol C Tables 4.2.6.8 and 6.1.1.4'
O O 0.0106 0.0060 'International Tables Vol C Tables 4.2.6.8 and 6.1.1.4'

loop_
_geom_angle_atom_site_label_1
_geom_angle_atom_site_label_2
_geom_angle_atom_site_label_3
_geom_angle
_geom_angle_site_symmetry_1
_geom_angle_site_symmetry_3
_geom_angle_publ_flag
C2 N1 C3 125.0(4) . . ?
C2 N1 C11 119.5(4) . . ?
C3 N1 C11 115.2(3) . . ?
C12 N2 C10 125.6(4) . . ?
C12 N2 C6 119.9(4) . . ?
C10 N2 C6 114.2(3) . . ?
C2 C1 Br1 109.5(3) . . ?
C2 C1 H1A 109.8 . . ?
Br1 C1 H1A 109.8 . . ?
C2 C1 H1B 109.8 . . ?
Br1 C1 H1B 109.8 . . ?
H1A C1 H1B 108.2 . . ?
O1 C2 N1 122.6(4) . . ?
O1 C2 C1 117.5(4) . . ?
N1 C2 C1 119.9(4) . . ?
N1 C3 C4 113.3(4) . . ?
N1 C3 H3A 108.9 . . ?
C4 C3 H3A 108.9 . . ?
N1 C3 H3B 108.9 . . ?
C4 C3 H3B 108.9 . . ?
H3A C3 H3B 107.7 . . ?
C5 C4 C3 108.8(4) . . ?
C5 C4 C7 111.0(4) . . ?
C3 C4 C7 108.1(4) . . ?
C5 C4 C6 108.6(4) . . ?
C3 C4 C6 111.9(4) . . ?
C7 C4 C6 108.5(4) . . ?
C4 C5 H5A 109.5 . . ?
C4 C5 H5B 109.5 . . ?
H5A C5 H5B 109.5 . . ?
C4 C5 H5C 109.5 . . ?
H5A C5 H5C 109.5 . . ?
H5B C5 H5C 109.5 . . ?
N2 C6 C4 111.8(4) . . ?
N2 C6 H6A 109.3 . . ?
C4 C6 H6A 109.3 . . ?
N2 C6 H6B 109.3 . . ?
C4 C6 H6B 109.3 . . ?
H6A C6 H6B 107.9 . . ?
C8 C7 C4 109.5(3) . . ?
C8 C7 H7A 109.8 . . ?
C4 C7 H7A 109.8 . . ?
C8 C7 H7B 109.8 . . ?
C4 C7 H7B 109.8 . . ?
H7A C7 H7B 108.2 . . ?
C9 C8 C7 111.5(4) . . ?
C9 C8 C10 108.0(4) . . ?
C7 C8 C10 109.4(4) . . ?
C9 C8 C11 108.1(4) . . ?
C7 C8 C11 108.2(4) . . ?
C10 C8 C11 111.7(3) . . ?
C8 C9 H9A 109.5 . . ?
C8 C9 H9B 109.5 . . ?
H9A C9 H9B 109.5 . . ?
C8 C9 H9C 109.5 . . ?
H9A C9 H9C 109.5 . . ?
H9B C9 H9C 109.5 . . ?
N2 C10 C8 112.2(4) . . ?
N2 C10 H10A 109.2 . . ?
C8 C10 H10A 109.2 . . ?
N2 C10 H10B 109.2 . . ?
C8 C10 H10B 109.2 . . ?
H10A C10 H10B 107.9 . . ?
N1 C11 C8 112.1(3) . . ?
N1 C11 H11A 109.2 . . ?
C8 C11 H11A 109.2 . . ?
N1 C11 H11B 109.2 . . ?
C8 C11 H11B 109.2 . . ?
H11A C11 H11B 107.9 . . ?
O2 C12 N2 121.9(4) . . ?
O2 C12 C13 118.9(4) . . ?
N2 C12 C13 119.2(4) . . ?
C12 C13 Br2 111.1(3) . . ?
C12 C13 H13A 109.4 . . ?
Br2 C13 H13A 109.4 . . ?
C12 C13 H13B 109.4 . . ?
Br2 C13 H13B 109.4 . . ?
H13A C13 H13B 108.0 . . ?
C15 N3 C16 124.5(4) . . ?
C15 N3 C24 119.1(4) . . ?
C16 N3 C24 115.9(3) . . ?
C25 N4 C19 119.6(4) . . ?
C25 N4 C23 126.1(4) . . ?
C19 N4 C23 113.4(3) . . ?
C15 C14 Br3 112.1(3) . . ?
C15 C14 H14A 109.2 . . ?
Br3 C14 H14A 109.2 . . ?
C15 C14 H14B 109.2 . . ?
Br3 C14 H14B 109.2 . . ?
H14A C14 H14B 107.9 . . ?
O3 C15 N3 121.9(4) . . ?
O3 C15 C14 118.0(4) . . ?
N3 C15 C14 120.0(4) . . ?
N3 C16 C17 113.6(3) . . ?
N3 C16 H16A 108.9 . . ?
C17 C16 H16A 108.9 . . ?
N3 C16 H16B 108.9 . . ?
C17 C16 H16B 108.9 . . ?
H16A C16 H16B 107.7 . . ?
C19 C17 C18 108.7(4) . . ?
C19 C17 C20 108.3(4) . . ?
C18 C17 C20 110.5(3) . . ?
C19 C17 C16 112.0(3) . . ?
C18 C17 C16 108.7(4) . . ?
C20 C17 C16 108.7(4) . . ?
C17 C18 H18A 109.5 . . ?
C17 C18 H18B 109.5 . . ?
H18A C18 H18B 109.5 . . ?
C17 C18 H18C 109.5 . . ?
H18A C18 H18C 109.5 . . ?
H18B C18 H18C 109.5 . . ?
N4 C19 C17 111.7(3) . . ?
N4 C19 H19A 109.3 . . ?
C17 C19 H19A 109.3 . . ?
N4 C19 H19B 109.3 . . ?
C17 C19 H19B 109.3 . . ?
H19A C19 H19B 107.9 . . ?
C21 C20 C17 109.2(3) . . ?
C21 C20 H20A 109.8 . . ?
C17 C20 H20A 109.8 . . ?
C21 C20 H20B 109.8 . . ?
C17 C20 H20B 109.8 . . ?
H20A C20 H20B 108.3 . . ?
C20 C21 C22 111.2(4) . . ?
C20 C21 C24 108.9(4) . . ?
C22 C21 C24 108.5(3) . . ?
C20 C21 C23 108.8(3) . . ?
C22 C21 C23 107.2(4) . . ?
C24 C21 C23 112.3(4) . . ?
C21 C22 H22A 109.5 . . ?
C21 C22 H22B 109.5 . . ?
H22A C22 H22B 109.5 . . ?
C21 C22 H22C 109.5 . . ?
H22A C22 H22C 109.5 . . ?
H22B C22 H22C 109.5 . . ?
N4 C23 C21 112.7(4) . . ?
N4 C23 H23A 108(3) . . ?
C21 C23 H23A 108(3) . . ?
N4 C23 H23B 111(3) . . ?
C21 C23 H23B 109(3) . . ?
H23A C23 H23B 108(4) . . ?
N3 C24 C21 111.9(3) . . ?
N3 C24 H24A 109.2 . . ?
C21 C24 H24A 109.2 . . ?
N3 C24 H24B 109.2 . . ?
C21 C24 H24B 109.2 . . ?
H24A C24 H24B 107.9 . . ?
O4 C25 N4 121.9(4) . . ?
O4 C25 C26 120.6(4) . . ?
N4 C25 C26 117.4(4) . . ?
C25 C26 Br4 110.3(3) . . ?
C25 C26 H26A 109.6 . . ?
Br4 C26 H26A 109.6 . . ?
C25 C26 H26B 109.6 . . ?
Br4 C26 H26B 109.6 . . ?
H26A C26 H26B 108.1 . . ?
O6 O5 H5 97(4) . . ?
O5 O6 H6 97(4) . . ?
O8 O7 H7 111(5) . . ?
O7 O8 H8 115(5) . . ?
O10 O9 H9 96.0 . . ?
O9 O10 H10 103.0 . . ?

loop_
_geom_bond_atom_site_label_1
_geom_bond_atom_site_label_2
_geom_bond_distance
_geom_bond_site_symmetry_2
_geom_bond_publ_flag
Br1 C1 1.949(5) . ?
Br2 C13 1.951(5) . ?
N1 C2 1.336(5) . ?
N1 C3 1.466(5) . ?
N1 C11 1.472(5) . ?
N2 C12 1.341(6) . ?
N2 C10 1.468(6) . ?
N2 C6 1.474(6) . ?
C1 C2 1.513(6) . ?
C1 H1A 0.9900 . ?
C1 H1B 0.9900 . ?
C2 O1 1.240(5) . ?
C3 C4 1.528(6) . ?
C3 H3A 0.9900 . ?
C3 H3B 0.9900 . ?
C4 C5 1.525(6) . ?
C4 C7 1.531(6) . ?
C4 C6 1.540(6) . ?
C5 H5A 0.9800 . ?
C5 H5B 0.9800 . ?
C5 H5C 0.9800 . ?
C6 H6A 0.9900 . ?
C6 H6B 0.9900 . ?
C7 C8 1.526(6) . ?
C7 H7A 0.9900 . ?
C7 H7B 0.9900 . ?
C8 C9 1.526(6) . ?
C8 C10 1.535(6) . ?
C8 C11 1.536(6) . ?
C9 H9A 0.9800 . ?
C9 H9B 0.9800 . ?
C9 H9C 0.9800 . ?
C10 H10A 0.9900 . ?
C10 H10B 0.9900 . ?
C11 H11A 0.9900 . ?
C11 H11B 0.9900 . ?
C12 O2 1.239(6) . ?
C12 C13 1.519(6) . ?
C13 H13A 0.9900 . ?
C13 H13B 0.9900 . ?
Br3 C14 1.934(5) . ?
Br4 C26 1.925(4) . ?
N3 C15 1.340(5) . ?
N3 C16 1.471(5) . ?
N3 C24 1.472(5) . ?
N4 C25 1.334(6) . ?
N4 C19 1.473(5) . ?
N4 C23 1.479(6) . ?
C14 C15 1.501(6) . ?
C14 H14A 0.9900 . ?
C14 H14B 0.9900 . ?
C15 O3 1.248(5) . ?
C16 C17 1.538(6) . ?
C16 H16A 0.9900 . ?
C16 H16B 0.9900 . ?
C17 C19 1.528(6) . ?
C17 C18 1.529(6) . ?
C17 C20 1.537(6) . ?
C18 H18A 0.9800 . ?
C18 H18B 0.9800 . ?
C18 H18C 0.9800 . ?
C19 H19A 0.9900 . ?
C19 H19B 0.9900 . ?
C20 C21 1.522(6) . ?
C20 H20A 0.9900 . ?
C20 H20B 0.9900 . ?
C21 C22 1.526(6) . ?
C21 C24 1.529(6) . ?
C21 C23 1.537(6) . ?
C22 H22A 0.9800 . ?
C22 H22B 0.9800 . ?
C22 H22C 0.9800 . ?
C23 H23A 0.96(5) . ?
C23 H23B 0.94(5) . ?
C24 H24A 0.9900 . ?
C24 H24B 0.9900 . ?
C25 O4 1.241(5) . ?
C25 C26 1.526(6) . ?
C26 H26A 0.9900 . ?
C26 H26B 0.9900 . ?
O5 O6 1.459(5) . ?
O5 H5 0.847(10) . ?
O6 H6 0.848(10) . ?
O7 O8 1.464(6) . ?
O7 H7 0.849(10) . ?
O8 H8 0.848(10) . ?
O9 O10 1.448(17) . ?
O9 H9 0.8500 . ?
O10 H10 0.8499 . ?

loop_
_geom_hbond_atom_site_label_D
_geom_hbond_atom_site_label_H
_geom_hbond_atom_site_label_A
_geom_hbond_distance_DH
_geom_hbond_distance_HA
_geom_hbond_distance_DA
_geom_hbond_angle_DHA
_geom_hbond_site_symmetry_A
_geom_hbond_publ_flag
O5 H5 O4 0.847(10) 1.93(2) 2.748(5) 163(6) 2_646 yes
O6 H6 O3 0.848(10) 1.881(19) 2.708(4) 165(6) . yes
O8^a H8^a O1 0.848(10) 1.92(3) 2.719(6) 156(7) . yes
O10^b H10^b O1 0.85 1.73 2.582(18) 179.9 . yes
O7^a H7^a O2 0.849(10) 1.90(2) 2.738(5) 167(7) 3_756 yes
O9^b H9^b O2 0.85 2.02 2.87(2) 179.8 3_756 yes

loop_
_geom_torsion_atom_site_label_1
_geom_torsion_atom_site_label_2
_geom_torsion_atom_site_label_3
_geom_torsion_atom_site_label_4
_geom_torsion
_geom_torsion_site_symmetry_1
_geom_torsion_site_symmetry_2
_geom_torsion_site_symmetry_3
_geom_torsion_site_symmetry_4
_geom_torsion_publ_flag
H6 O6 O5 H5 -100(6) . . . . ?
H7 O7 O8 H8 80(8) . . . . ?
H9 O9 O10 H10 -79.1 . . . . ?
